data_7060519
loop_
_publ_author_name
'Pan, Liu-Na'
'Wang, Qing'
'Sun, Jing'
'Sun, Quan-Shun'
'Yan, Chao-Guo'

_publ_section_title
;
 Molecular diversity of the acid promoted domino reaction of
 3-hydroxy-3-(indol-3-yl)indolin-2-ones and cyclic mercapto-substituted
 \b-enamino esters
;
_journal_issue 18
_journal_name_full 'New Journal of Chemistry'
_journal_page_first 8314
_journal_page_last 8320
_journal_paper_doi 10.1039/D1NJ00947H
_journal_volume 45
_journal_year 2021
_chemical_formula_moiety 'C34 H26 Cl N3 O3 S'
_chemical_formula_sum 'C34 H26 Cl N3 O3 S'
_chemical_formula_weight 592.09
_space_group_crystal_system monoclinic
_space_group_IT_number 14
_space_group_name_Hall '-P 2ybc'
_space_group_name_H-M_alt 'P 1 21/c 1'
_atom_sites_solution_hydrogens geom
_audit_creation_method SHELXL-2014/7
_audit_update_record
;
2020-12-29 deposited with the CCDC.	2021-04-05 downloaded from the CCDC.
;
_cell_angle_alpha 90
_cell_angle_beta 110.707(3)
_cell_angle_gamma 90
_cell_formula_units_Z 4
_cell_length_a 19.0749(18)
_cell_length_b 11.6066(11)
_cell_length_c 16.6701(16)
_cell_measurement_reflns_used 5395
_cell_measurement_temperature 296(2)
_cell_measurement_theta_max 23.95
_cell_measurement_theta_min 2.19
_cell_volume 3452.3(6)
_computing_structure_refinement 'SHELXL-2014/7 (Sheldrick, 2014)'
_diffrn_ambient_temperature 296(2)
_diffrn_measured_fraction_theta_full 0.997
_diffrn_measured_fraction_theta_max 0.997
_diffrn_measurement_device_type 'CCD area detector'
_diffrn_measurement_method 'phi and omega scans'
_diffrn_radiation_source 'fine-focus sealed tube'
_diffrn_radiation_type MoK\a
_diffrn_radiation_wavelength 0.71073
_diffrn_reflns_av_R_equivalents 0.0997
_diffrn_reflns_av_unetI/netI 0.1081
_diffrn_reflns_Laue_measured_fraction_full 0.997
_diffrn_reflns_Laue_measured_fraction_max 0.997
_diffrn_reflns_limit_h_max 21
_diffrn_reflns_limit_h_min -23
_diffrn_reflns_limit_k_max 12
_diffrn_reflns_limit_k_min -14
_diffrn_reflns_limit_l_max 20
_diffrn_reflns_limit_l_min -20
_diffrn_reflns_number 31809
_diffrn_reflns_point_group_measured_fraction_full 0.997
_diffrn_reflns_point_group_measured_fraction_max 0.997
_diffrn_reflns_theta_full 25.242
_diffrn_reflns_theta_max 26.000
_diffrn_reflns_theta_min 2.093
_exptl_absorpt_coefficient_mu 0.205
_exptl_absorpt_correction_T_max 0.960
_exptl_absorpt_correction_T_min 0.952
_exptl_absorpt_correction_type multi-scan
_exptl_absorpt_process_details sadabs
_exptl_crystal_colour colorless
_exptl_crystal_density_diffrn 1.139
_exptl_crystal_description block
_exptl_crystal_F_000 1232
_exptl_crystal_size_max 0.240
_exptl_crystal_size_mid 0.220
_exptl_crystal_size_min 0.200
_refine_diff_density_max 0.421
_refine_diff_density_min -0.284
_refine_diff_density_rms 0.088
_refine_ls_extinction_method none
_refine_ls_goodness_of_fit_ref 1.036
_refine_ls_hydrogen_treatment constr
_refine_ls_matrix_type full
_refine_ls_number_parameters 380
_refine_ls_number_reflns 6771
_refine_ls_number_restraints 48
_refine_ls_restrained_S_all 1.038
_refine_ls_R_factor_all 0.1693
_refine_ls_R_factor_gt 0.0777
_refine_ls_shift/su_max 0.000
_refine_ls_shift/su_mean 0.000
_refine_ls_structure_factor_coef Fsqd
_refine_ls_weighting_details 'w=1/[\s^2^(Fo^2^)+(0.1253P)^2^+1.1317P] where P=(Fo^2^+2Fc^2^)/3'
_refine_ls_weighting_scheme calc
_refine_ls_wR_factor_gt 0.2001
_refine_ls_wR_factor_ref 0.2471
_reflns_Friedel_coverage 0.000
_reflns_number_gt 3363
_reflns_number_total 6771
_reflns_threshold_expression 'I > 2\s(I)'
_cod_data_source_file d1nj00947h2.cif
_cod_data_source_block 3g
_cod_depositor_comments 'Adding full bibliography for 7060515--7060528.cif.'
_cod_original_sg_symbol_H-M 'P 21/c'
_cod_database_code 7060519
_shelx_shelxl_version_number 2014/7
_shelx_space_group_comment
;
The symmetry employed for this shelxl refinement is uniquely defined
by the following loop, which should always be used as a source of
symmetry information in preference to the above space-group names.
They are only intended as comments.
;
_shelx_estimated_absorpt_t_min 0.952
_shelx_estimated_absorpt_t_max 0.960

loop_
_space_group_symop_operation_xyz
'x, y, z'
'-x, y+1/2, -z+1/2'
'-x, -y, -z'
'x, -y-1/2, z-1/2'

loop_
_atom_site_label
_atom_site_type_symbol
_atom_site_fract_x
_atom_site_fract_y
_atom_site_fract_z
_atom_site_U_iso_or_equiv
_atom_site_adp_type
_atom_site_occupancy
_atom_site_site_symmetry_order
_atom_site_calc_flag
_atom_site_refinement_flags_posn
_atom_site_refinement_flags_adp
_atom_site_refinement_flags_occupancy
_atom_site_disorder_assembly
_atom_site_disorder_group
C1 C 0.1807(2) 0.3422(5) 0.3126(3) 0.0571(13) Uani 1 1 d . . . . .
C2 C 0.1073(3) 0.3712(6) 0.2623(3) 0.0752(16) Uani 1 1 d . . . . .
H2 H 0.0957 0.4459 0.2417 0.090 Uiso 1 1 calc R U . . .
C3 C 0.0522(3) 0.2881(7) 0.2432(4) 0.093(2) Uani 1 1 d . . . . .
H3 H 0.0028 0.3074 0.2113 0.112 Uiso 1 1 calc R U . . .
C4 C 0.0701(3) 0.1764(7) 0.2713(4) 0.087(2) Uani 1 1 d . . . . .
H4 H 0.0326 0.1208 0.2576 0.105 Uiso 1 1 calc R U . . .
C5 C 0.1432(3) 0.1458(5) 0.3197(3) 0.0728(16) Uani 1 1 d . . . . .
H5 H 0.1549 0.0701 0.3376 0.087 Uiso 1 1 calc R U . . .
C6 C 0.1983(2) 0.2290(5) 0.3408(3) 0.0536(12) Uani 1 1 d . . . . .
C7 C 0.3321(2) 0.3672(3) 0.3507(2) 0.0367(10) Uani 1 1 d . . . . .
H7 H 0.3749 0.4144 0.3847 0.044 Uiso 1 1 calc R U . . .
C8 C 0.3366(2) 0.2587(3) 0.4027(3) 0.0398(10) Uani 1 1 d . . . . .
C9 C 0.4033(2) 0.2231(3) 0.4590(3) 0.0402(10) Uani 1 1 d . . . . .
H9 H 0.4461 0.2651 0.4637 0.048 Uiso 1 1 calc R U . . .
C10 C 0.4107(2) 0.1219(4) 0.5125(3) 0.0465(11) Uani 1 1 d . . . . .
C11 C 0.4933(3) 0.0070(4) 0.6214(3) 0.0715(15) Uani 1 1 d . . . . .
H11A H 0.4661 0.0183 0.6593 0.107 Uiso 1 1 calc R U . . .
H11B H 0.5458 0.0000 0.6543 0.107 Uiso 1 1 calc R U . . .
H11C H 0.4761 -0.0619 0.5885 0.107 Uiso 1 1 calc R U . . .
C12 C 0.0990(3) 0.5850(5) 0.0079(3) 0.0721(14) Uani 1 1 d . U . . .
H12 H 0.0979 0.5445 -0.0407 0.086 Uiso 1 1 calc R U . . .
C13 C 0.0347(3) 0.6388(6) 0.0107(4) 0.0898(17) Uani 1 1 d . U . . .
H13 H -0.0096 0.6339 -0.0364 0.108 Uiso 1 1 calc R U . . .
C14 C 0.0358(3) 0.6988(5) 0.0822(4) 0.0817(16) Uani 1 1 d . U . . .
H14 H -0.0069 0.7374 0.0824 0.098 Uiso 1 1 calc R U . . .
C15 C 0.0983(3) 0.7013(5) 0.1512(4) 0.0723(14) Uani 1 1 d . U . . .
H15 H 0.0983 0.7382 0.2007 0.087 Uiso 1 1 calc R U . . .
C16 C 0.1633(3) 0.6496(4) 0.1499(3) 0.0618(13) Uani 1 1 d . U . . .
H16 H 0.2066 0.6536 0.1983 0.074 Uiso 1 1 calc R U . . .
C17 C 0.1651(2) 0.5927(4) 0.0788(3) 0.0486(11) Uani 1 1 d . U . . .
C18 C 0.2370(2) 0.5405(4) 0.0755(3) 0.0499(12) Uani 1 1 d . . . . .
H18A H 0.2274 0.5087 0.0188 0.060 Uiso 1 1 calc R U . . .
H18B H 0.2742 0.6010 0.0847 0.060 Uiso 1 1 calc R U . . .
C19 C 0.2415(2) 0.3357(4) 0.1312(3) 0.0414(10) Uani 1 1 d . . . . .
C20 C 0.1825(2) 0.2885(4) 0.0637(3) 0.0589(13) Uani 1 1 d . . . . .
H20 H 0.1547 0.3326 0.0166 0.071 Uiso 1 1 calc R U . . .
C21 C 0.1669(3) 0.1734(5) 0.0698(3) 0.0658(14) Uani 1 1 d . . . . .
H21 H 0.1275 0.1388 0.0265 0.079 Uiso 1 1 calc R U . . .
C22 C 0.2095(2) 0.1093(4) 0.1398(3) 0.0537(12) Uani 1 1 d . . . . .
C23 C 0.2694(2) 0.1561(4) 0.2054(3) 0.0430(11) Uani 1 1 d . . . . .
H23 H 0.2987 0.1111 0.2511 0.052 Uiso 1 1 calc R U . . .
C24 C 0.2842(2) 0.2712(3) 0.2007(3) 0.0362(10) Uani 1 1 d . . . . .
C25 C 0.34242(19) 0.3480(3) 0.2619(2) 0.0340(9) Uani 1 1 d . . . . .
C26 C 0.3255(2) 0.4652(4) 0.2140(3) 0.0355(10) Uani 1 1 d . . . . .
C27 C 0.4421(2) 0.2223(3) 0.2347(3) 0.0399(10) Uani 1 1 d . . . . .
H27 H 0.4087 0.1714 0.1972 0.048 Uiso 1 1 calc R U . . .
C28 C 0.4223(2) 0.3133(3) 0.2746(3) 0.0361(10) Uani 1 1 d . . . . .
C29 C 0.49150(19) 0.3702(3) 0.3267(2) 0.0326(9) Uani 1 1 d . . . . .
C30 C 0.5101(2) 0.4664(3) 0.3796(3) 0.0404(10) Uani 1 1 d . . . . .
H30 H 0.4729 0.5108 0.3886 0.048 Uiso 1 1 calc R U . . .
C31 C 0.5842(2) 0.4946(4) 0.4183(3) 0.0526(12) Uani 1 1 d . . . . .
H31 H 0.5970 0.5580 0.4548 0.063 Uiso 1 1 calc R U . . .
C32 C 0.6413(2) 0.4307(5) 0.4045(3) 0.0586(13) Uani 1 1 d . . . . .
H32 H 0.6910 0.4531 0.4310 0.070 Uiso 1 1 calc R U . . .
C33 C 0.6252(2) 0.3377(4) 0.3536(3) 0.0521(12) Uani 1 1 d . . . . .
H33 H 0.6630 0.2950 0.3445 0.062 Uiso 1 1 calc R U . . .
C34 C 0.5496(2) 0.3067(3) 0.3146(3) 0.0395(10) Uani 1 1 d . . . . .
Cl1 Cl 0.18480(8) -0.03408(11) 0.14711(11) 0.0838(5) Uani 1 1 d . . . . .
N1 N 0.27191(17) 0.2007(3) 0.3915(2) 0.0518(10) Uani 1 1 d . . . . .
H1 H 0.2770 0.1373 0.4197 0.062 Uiso 1 1 calc R U . . .
N2 N 0.26743(17) 0.4500(3) 0.1393(2) 0.0393(8) Uani 1 1 d . . . . .
N3 N 0.51852(18) 0.2178(3) 0.2584(2) 0.0480(9) Uani 1 1 d . . . . .
H3A H 0.5431 0.1676 0.2410 0.058 Uiso 1 1 calc R U . . .
O1 O 0.35971(18) 0.0579(3) 0.5115(2) 0.0666(10) Uani 1 1 d . . . . .
O2 O 0.48139(17) 0.1046(3) 0.5641(2) 0.0598(9) Uani 1 1 d . . . . .
O3 O 0.35901(14) 0.5557(2) 0.23845(19) 0.0473(8) Uani 1 1 d . . . . .
S1 S 0.24941(6) 0.45012(10) 0.34389(8) 0.0537(4) Uani 1 1 d . . . . .

loop_
_atom_site_aniso_label
_atom_site_aniso_U_11
_atom_site_aniso_U_22
_atom_site_aniso_U_33
_atom_site_aniso_U_23
_atom_site_aniso_U_13
_atom_site_aniso_U_12
C1 0.043(3) 0.083(4) 0.054(3) -0.003(3) 0.028(2) 0.000(2)
C2 0.042(3) 0.108(5) 0.080(4) 0.005(4) 0.027(3) 0.015(3)
C3 0.040(3) 0.145(6) 0.090(5) 0.011(5) 0.018(3) -0.002(4)
C4 0.051(3) 0.132(6) 0.080(4) -0.002(4) 0.025(3) -0.034(4)
C5 0.059(3) 0.103(4) 0.059(3) 0.000(3) 0.024(3) -0.027(3)
C6 0.043(3) 0.078(4) 0.046(3) 0.003(3) 0.024(2) -0.012(3)
C7 0.035(2) 0.039(2) 0.039(2) 0.0021(19) 0.0165(18) 0.0023(18)
C8 0.048(3) 0.039(2) 0.039(2) -0.004(2) 0.023(2) -0.004(2)
C9 0.042(2) 0.041(2) 0.041(3) 0.004(2) 0.019(2) 0.000(2)
C10 0.054(3) 0.053(3) 0.040(3) 0.004(2) 0.025(2) 0.005(2)
C11 0.091(4) 0.074(4) 0.051(3) 0.027(3) 0.026(3) 0.027(3)
C12 0.058(3) 0.090(4) 0.061(3) 0.006(3) 0.012(2) 0.016(3)
C13 0.056(3) 0.111(4) 0.088(4) 0.017(3) 0.008(3) 0.018(3)
C14 0.061(3) 0.095(4) 0.094(4) 0.019(3) 0.032(3) 0.023(3)
C15 0.074(3) 0.075(3) 0.073(3) 0.008(3) 0.033(3) 0.022(3)
C16 0.061(3) 0.067(3) 0.054(3) 0.005(2) 0.016(2) 0.010(2)
C17 0.045(2) 0.052(3) 0.048(3) 0.014(2) 0.015(2) 0.006(2)
C18 0.052(3) 0.051(3) 0.048(3) 0.019(2) 0.020(2) 0.008(2)
C19 0.039(2) 0.041(3) 0.048(3) -0.002(2) 0.020(2) -0.001(2)
C20 0.049(3) 0.067(3) 0.047(3) -0.001(3) -0.001(2) 0.000(3)
C21 0.049(3) 0.066(4) 0.073(4) -0.014(3) 0.010(3) -0.015(3)
C22 0.050(3) 0.044(3) 0.072(4) -0.009(3) 0.027(3) -0.011(2)
C23 0.045(2) 0.037(3) 0.052(3) -0.001(2) 0.024(2) -0.004(2)
C24 0.033(2) 0.038(2) 0.039(2) 0.002(2) 0.0158(19) 0.0027(19)
C25 0.0298(19) 0.034(2) 0.039(2) -0.0002(19) 0.0140(18) 0.0016(17)
C26 0.030(2) 0.038(2) 0.044(3) 0.003(2) 0.020(2) 0.0012(19)
C27 0.040(2) 0.035(2) 0.046(3) -0.003(2) 0.0167(19) 0.0001(19)
C28 0.038(2) 0.036(2) 0.039(2) 0.0083(19) 0.0184(19) 0.0035(18)
C29 0.034(2) 0.034(2) 0.031(2) 0.0017(19) 0.0131(17) -0.0028(18)
C30 0.038(2) 0.042(2) 0.041(3) 0.004(2) 0.0135(19) 0.000(2)
C31 0.053(3) 0.050(3) 0.050(3) -0.001(2) 0.013(2) -0.007(2)
C32 0.036(2) 0.068(3) 0.065(3) 0.008(3) 0.011(2) -0.006(2)
C33 0.040(2) 0.055(3) 0.061(3) 0.011(3) 0.017(2) 0.010(2)
C34 0.036(2) 0.041(2) 0.042(3) 0.009(2) 0.0132(19) 0.0034(19)
Cl1 0.0833(10) 0.0555(8) 0.1148(13) -0.0188(8) 0.0377(9) -0.0305(7)
N1 0.043(2) 0.057(2) 0.057(2) 0.012(2) 0.0204(18) -0.0068(18)
N2 0.0368(18) 0.043(2) 0.038(2) 0.0100(17) 0.0130(17) 0.0036(16)
N3 0.046(2) 0.046(2) 0.059(2) -0.001(2) 0.0277(18) 0.0135(18)
O1 0.069(2) 0.065(2) 0.071(2) 0.0217(18) 0.0309(18) -0.0102(18)
O2 0.060(2) 0.064(2) 0.054(2) 0.0198(17) 0.0177(16) 0.0135(17)
O3 0.0391(16) 0.0378(17) 0.063(2) 0.0063(15) 0.0152(14) -0.0030(14)
S1 0.0499(7) 0.0531(8) 0.0686(9) -0.0003(6) 0.0338(6) 0.0095(5)

loop_
_atom_type_symbol
_atom_type_description
_atom_type_scat_dispersion_real
_atom_type_scat_dispersion_imag
_atom_type_scat_source
C C 0.0033 0.0016 'International Tables Vol C Tables 4.2.6.8 and 6.1.1.4'
H H 0.0000 0.0000 'International Tables Vol C Tables 4.2.6.8 and 6.1.1.4'
N N 0.0061 0.0033 'International Tables Vol C Tables 4.2.6.8 and 6.1.1.4'
O O 0.0106 0.0060 'International Tables Vol C Tables 4.2.6.8 and 6.1.1.4'
S S 0.1246 0.1234 'International Tables Vol C Tables 4.2.6.8 and 6.1.1.4'
Cl Cl 0.1484 0.1585 'International Tables Vol C Tables 4.2.6.8 and 6.1.1.4'

loop_
_geom_angle_atom_site_label_1
_geom_angle_atom_site_label_2
_geom_angle_atom_site_label_3
_geom_angle
_geom_angle_site_symmetry_1
_geom_angle_site_symmetry_3
_geom_angle_publ_flag
C2 C1 C6 120.0(5) . . ?
C2 C1 S1 119.5(4) . . ?
C6 C1 S1 120.4(3) . . ?
C3 C2 C1 119.5(6) . . ?
C3 C2 H2 120.3 . . ?
C1 C2 H2 120.3 . . ?
C2 C3 C4 120.1(5) . . ?
C2 C3 H3 119.9 . . ?
C4 C3 H3 119.9 . . ?
C3 C4 C5 121.0(5) . . ?
C3 C4 H4 119.5 . . ?
C5 C4 H4 119.5 . . ?
C6 C5 C4 119.3(6) . . ?
C6 C5 H5 120.4 . . ?
C4 C5 H5 120.4 . . ?
C5 C6 C1 120.1(4) . . ?
C5 C6 N1 120.2(5) . . ?
C1 C6 N1 119.7(4) . . ?
C8 C7 C25 114.8(3) . . ?
C8 C7 S1 110.4(3) . . ?
C25 C7 S1 114.2(2) . . ?
C8 C7 H7 105.5 . . ?
C25 C7 H7 105.5 . . ?
S1 C7 H7 105.5 . . ?
C9 C8 N1 122.0(4) . . ?
C9 C8 C7 120.0(3) . . ?
N1 C8 C7 118.0(3) . . ?
C8 C9 C10 122.5(4) . . ?
C8 C9 H9 118.7 . . ?
C10 C9 H9 118.7 . . ?
O1 C10 O2 122.4(4) . . ?
O1 C10 C9 125.5(4) . . ?
O2 C10 C9 112.0(4) . . ?
O2 C11 H11A 109.5 . . ?
O2 C11 H11B 109.5 . . ?
H11A C11 H11B 109.5 . . ?
O2 C11 H11C 109.5 . . ?
H11A C11 H11C 109.5 . . ?
H11B C11 H11C 109.5 . . ?
C13 C12 C17 119.1(5) . . ?
C13 C12 H12 120.4 . . ?
C17 C12 H12 120.4 . . ?
C14 C13 C12 120.9(5) . . ?
C14 C13 H13 119.5 . . ?
C12 C13 H13 119.5 . . ?
C15 C14 C13 119.6(5) . . ?
C15 C14 H14 120.2 . . ?
C13 C14 H14 120.2 . . ?
C14 C15 C16 120.7(6) . . ?
C14 C15 H15 119.7 . . ?
C16 C15 H15 119.7 . . ?
C17 C16 C15 121.3(5) . . ?
C17 C16 H16 119.3 . . ?
C15 C16 H16 119.3 . . ?
C16 C17 C12 118.3(4) . . ?
C16 C17 C18 121.6(4) . . ?
C12 C17 C18 120.1(5) . . ?
N2 C18 C17 113.1(3) . . ?
N2 C18 H18A 109.0 . . ?
C17 C18 H18A 109.0 . . ?
N2 C18 H18B 109.0 . . ?
C17 C18 H18B 109.0 . . ?
H18A C18 H18B 107.8 . . ?
C24 C19 C20 122.3(4) . . ?
C24 C19 N2 110.4(3) . . ?
C20 C19 N2 127.3(4) . . ?
C21 C20 C19 117.0(4) . . ?
C21 C20 H20 121.5 . . ?
C19 C20 H20 121.5 . . ?
C22 C21 C20 120.5(4) . . ?
C22 C21 H21 119.8 . . ?
C20 C21 H21 119.8 . . ?
C21 C22 C23 122.1(4) . . ?
C21 C22 Cl1 118.7(4) . . ?
C23 C22 Cl1 119.2(4) . . ?
C24 C23 C22 117.8(4) . . ?
C24 C23 H23 121.1 . . ?
C22 C23 H23 121.1 . . ?
C23 C24 C19 120.3(4) . . ?
C23 C24 C25 130.8(4) . . ?
C19 C24 C25 108.8(3) . . ?
C24 C25 C28 113.7(3) . . ?
C24 C25 C26 101.6(3) . . ?
C28 C25 C26 108.7(3) . . ?
C24 C25 C7 114.4(3) . . ?
C28 C25 C7 111.1(3) . . ?
C26 C25 C7 106.7(3) . . ?
O3 C26 N2 125.4(4) . . ?
O3 C26 C25 126.3(3) . . ?
N2 C26 C25 108.2(3) . . ?
N3 C27 C28 109.8(4) . . ?
N3 C27 H27 125.1 . . ?
C28 C27 H27 125.1 . . ?
C27 C28 C29 106.9(3) . . ?
C27 C28 C25 125.0(3) . . ?
C29 C28 C25 128.1(3) . . ?
C30 C29 C34 118.4(3) . . ?
C30 C29 C28 135.8(4) . . ?
C34 C29 C28 105.8(3) . . ?
C31 C30 C29 118.7(4) . . ?
C31 C30 H30 120.6 . . ?
C29 C30 H30 120.6 . . ?
C30 C31 C32 121.8(4) . . ?
C30 C31 H31 119.1 . . ?
C32 C31 H31 119.1 . . ?
C33 C32 C31 120.9(4) . . ?
C33 C32 H32 119.6 . . ?
C31 C32 H32 119.6 . . ?
C32 C33 C34 117.9(4) . . ?
C32 C33 H33 121.1 . . ?
C34 C33 H33 121.1 . . ?
N3 C34 C33 129.2(4) . . ?
N3 C34 C29 108.6(3) . . ?
C33 C34 C29 122.2(4) . . ?
C8 N1 C6 129.4(4) . . ?
C8 N1 H1 115.3 . . ?
C6 N1 H1 115.3 . . ?
C26 N2 C19 110.9(3) . . ?
C26 N2 C18 124.1(3) . . ?
C19 N2 C18 125.0(3) . . ?
C27 N3 C34 109.0(3) . . ?
C27 N3 H3A 125.5 . . ?
C34 N3 H3A 125.5 . . ?
C10 O2 C11 115.5(4) . . ?
C1 S1 C7 100.5(2) . . ?

loop_
_geom_bond_atom_site_label_1
_geom_bond_atom_site_label_2
_geom_bond_distance
_geom_bond_site_symmetry_2
_geom_bond_publ_flag
C1 C2 1.395(6) . ?
C1 C6 1.397(7) . ?
C1 S1 1.754(5) . ?
C2 C3 1.378(8) . ?
C2 H2 0.9300 . ?
C3 C4 1.380(8) . ?
C3 H3 0.9300 . ?
C4 C5 1.388(7) . ?
C4 H4 0.9300 . ?
C5 C6 1.378(6) . ?
C5 H5 0.9300 . ?
C6 N1 1.397(5) . ?
C7 C8 1.514(5) . ?
C7 C25 1.576(5) . ?
C7 S1 1.817(4) . ?
C7 H7 0.9800 . ?
C8 C9 1.352(5) . ?
C8 N1 1.359(5) . ?
C9 C10 1.450(6) . ?
C9 H9 0.9300 . ?
C10 O1 1.220(5) . ?
C10 O2 1.334(5) . ?
C11 O2 1.447(5) . ?
C11 H11A 0.9600 . ?
C11 H11B 0.9600 . ?
C11 H11C 0.9600 . ?
C12 C13 1.393(7) . ?
C12 C17 1.393(6) . ?
C12 H12 0.9300 . ?
C13 C14 1.374(8) . ?
C13 H13 0.9300 . ?
C14 C15 1.333(7) . ?
C14 H14 0.9300 . ?
C15 C16 1.385(6) . ?
C15 H15 0.9300 . ?
C16 C17 1.368(6) . ?
C16 H16 0.9300 . ?
C17 C18 1.517(6) . ?
C18 N2 1.461(5) . ?
C18 H18A 0.9700 . ?
C18 H18B 0.9700 . ?
C19 C24 1.378(5) . ?
C19 C20 1.392(6) . ?
C19 N2 1.405(5) . ?
C20 C21 1.380(7) . ?
C20 H20 0.9300 . ?
C21 C22 1.380(7) . ?
C21 H21 0.9300 . ?
C22 C23 1.383(6) . ?
C22 Cl1 1.746(5) . ?
C23 C24 1.374(6) . ?
C23 H23 0.9300 . ?
C24 C25 1.507(5) . ?
C25 C28 1.516(5) . ?
C25 C26 1.552(5) . ?
C26 O3 1.222(4) . ?
C26 N2 1.354(5) . ?
C27 N3 1.370(5) . ?
C27 C28 1.371(5) . ?
C27 H27 0.9300 . ?
C28 C29 1.457(5) . ?
C29 C30 1.389(5) . ?
C29 C34 1.404(5) . ?
C30 C31 1.370(6) . ?
C30 H30 0.9300 . ?
C31 C32 1.403(6) . ?
C31 H31 0.9300 . ?
C32 C33 1.339(6) . ?
C32 H32 0.9300 . ?
C33 C34 1.403(5) . ?
C33 H33 0.9300 . ?
C34 N3 1.379(5) . ?
N1 H1 0.8600 . ?
N3 H3A 0.8600 . ?

loop_
_geom_hbond_atom_site_label_D
_geom_hbond_atom_site_label_H
_geom_hbond_atom_site_label_A
_geom_hbond_distance_DH
_geom_hbond_distance_HA
_geom_hbond_distance_DA
_geom_hbond_angle_DHA
_geom_hbond_site_symmetry_A
N1 H1 O1 0.86 1.99 2.680(5) 136.2 .
N3 H3A O3 0.86 2.20 2.985(4) 151.9 2_645
